data_7109178
loop_
_publ_author_name
'Dinesh C. Aluthge'
'Brian O. Patricka'
'Parisa Mehrkhodavandi'

_publ_section_title
;
 A highly active and site selective indium catalyst for lactide
 polymerization
;
_journal_name_full Chem.Commun.
_journal_page_first 4295
_journal_paper_doi 10.1039/c2cc33519k
_journal_volume 49
_journal_year 2013
_chemical_formula_sum 'C36 H52 Cl In N2 O2'
_chemical_formula_weight 695.07
_chemical_name_systematic
;
?
;
_space_group_IT_number 14
_symmetry_cell_setting monoclinic
_symmetry_space_group_name_Hall '-P 2ybc'
_symmetry_space_group_name_H-M 'P 1 21/c 1'
_atom_sites_solution_hydrogens geom
_atom_sites_solution_primary direct
_atom_sites_solution_secondary difmap
_audit_creation_method SHELXL-97
_cell_angle_alpha 90.00
_cell_angle_beta 108.242(4)
_cell_angle_gamma 90.00
_cell_formula_units_Z 4
_cell_length_a 12.805(3)
_cell_length_b 26.307(6)
_cell_length_c 10.923(3)
_cell_measurement_reflns_used 5978
_cell_measurement_temperature 90.0(1)
_cell_measurement_theta_max 22.50
_cell_measurement_theta_min 2.28
_cell_volume 3494.6(15)
_computing_structure_refinement 'SHELXL-97 (Sheldrick, 2008)'
_diffrn_ambient_temperature 90.0(1)
_diffrn_measured_fraction_theta_full 0.995
_diffrn_measured_fraction_theta_max 0.995
_diffrn_measurement_device_type 'Bruker APEX DUO'
_diffrn_measurement_method 'area detector'
_diffrn_radiation_monochromator graphite
_diffrn_radiation_source 'fine-focus sealed tube'
_diffrn_radiation_type MoK\a
_diffrn_radiation_wavelength 0.71073
_diffrn_reflns_av_R_equivalents 0.102
_diffrn_reflns_av_sigmaI/netI 0.0980
_diffrn_reflns_limit_h_max 13
_diffrn_reflns_limit_h_min -13
_diffrn_reflns_limit_k_max 28
_diffrn_reflns_limit_k_min 0
_diffrn_reflns_limit_l_max 11
_diffrn_reflns_limit_l_min 0
_diffrn_reflns_number 4571
_diffrn_reflns_theta_full 22.53
_diffrn_reflns_theta_max 22.53
_diffrn_reflns_theta_min 1.55
_exptl_absorpt_coefficient_mu 0.785
_exptl_absorpt_correction_T_max 0.984
_exptl_absorpt_correction_T_min 0.498
_exptl_absorpt_correction_type multi-scan
_exptl_absorpt_process_details 'TWINABS (Sheldrick, 2008)'
_exptl_crystal_colour yellow
_exptl_crystal_density_diffrn 1.321
_exptl_crystal_density_method 'not measured'
_exptl_crystal_description blade
_exptl_crystal_F_000 1456
_exptl_crystal_size_max 0.38
_exptl_crystal_size_mid 0.06
_exptl_crystal_size_min 0.02
_refine_diff_density_max 1.307
_refine_diff_density_min -1.177
_refine_diff_density_rms 0.144
_refine_ls_extinction_method none
_refine_ls_goodness_of_fit_ref 1.032
_refine_ls_hydrogen_treatment constr
_refine_ls_matrix_type full
_refine_ls_number_parameters 392
_refine_ls_number_reflns 4571
_refine_ls_number_restraints 504
_refine_ls_restrained_S_all 0.976
_refine_ls_R_factor_all 0.0936
_refine_ls_R_factor_gt 0.0594
_refine_ls_shift/su_max 0.001
_refine_ls_shift/su_mean 0.000
_refine_ls_structure_factor_coef Fsqd
_refine_ls_weighting_details 'calc w=1/[\s^2^(Fo^2^)+(0.0680P)^2^+9.7000P] where P=(Fo^2^+2Fc^2^)/3'
_refine_ls_weighting_scheme calc
_refine_ls_wR_factor_gt 0.1408
_refine_ls_wR_factor_ref 0.1614
_reflns_number_gt 3314
_reflns_number_total 4571
_reflns_threshold_expression >2\s(I)
_cod_data_source_file c2cc33519k.txt
_cod_data_source_block pm075
_cod_original_sg_symbol_H-M 'P 21/c'
_cod_database_code 7109178

loop_
_symmetry_equiv_pos_as_xyz
'x, y, z'
'-x, y+1/2, -z+1/2'
'-x, -y, -z'
'x, -y-1/2, z-1/2'

loop_
_atom_site_label
_atom_site_type_symbol
_atom_site_fract_x
_atom_site_fract_y
_atom_site_fract_z
_atom_site_U_iso_or_equiv
_atom_site_adp_type
_atom_site_occupancy
_atom_site_symmetry_multiplicity
_atom_site_calc_flag
_atom_site_refinement_flags
C1 C 0.3979(8) 0.4882(3) 0.8211(8) 0.031(2) Uani 1 1 d U
H1 H 0.3683 0.5184 0.8446 0.037 Uiso 1 1 calc R
C2 C 0.6908(7) 0.4864(3) 0.5780(8) 0.024(2) Uani 1 1 d U
H2 H 0.7069 0.5161 0.5380 0.029 Uiso 1 1 calc R
C3 C 0.5452(7) 0.5411(3) 0.7880(8) 0.026(2) Uani 1 1 d U
H3 H 0.6152 0.5404 0.8616 0.031 Uiso 1 1 calc R
C4 C 0.5767(8) 0.5415(3) 0.6645(9) 0.031(2) Uani 1 1 d U
H4 H 0.5060 0.5429 0.5920 0.038 Uiso 1 1 calc R
C5 C 0.6394(7) 0.5884(3) 0.6518(8) 0.026(2) Uani 1 1 d U
H5A H 0.6487 0.5890 0.5652 0.031 Uiso 1 1 calc R
H5B H 0.7135 0.5872 0.7165 0.031 Uiso 1 1 calc R
C6 C 0.5818(8) 0.6367(3) 0.6709(9) 0.035(2) Uani 1 1 d U
H6A H 0.6307 0.6661 0.6739 0.042 Uiso 1 1 calc R
H6B H 0.5144 0.6415 0.5966 0.042 Uiso 1 1 calc R
C7 C 0.5514(8) 0.6349(3) 0.7936(9) 0.037(2) Uani 1 1 d U
H7A H 0.6195 0.6350 0.8682 0.044 Uiso 1 1 calc R
H7B H 0.5091 0.6659 0.7990 0.044 Uiso 1 1 calc R
C8 C 0.4849(7) 0.5894(3) 0.8016(8) 0.025(2) Uani 1 1 d U
H8A H 0.4133 0.5908 0.7324 0.030 Uiso 1 1 calc R
H8B H 0.4705 0.5892 0.8856 0.030 Uiso 1 1 calc R
C9 C 0.7157(7) 0.3911(3) 0.5896(8) 0.026(2) Uani 1 1 d U
C10 C 0.7372(7) 0.4404(3) 0.5516(8) 0.023(2) Uani 1 1 d U
C11 C 0.8164(7) 0.4460(3) 0.4838(8) 0.028(2) Uani 1 1 d U
H11 H 0.8304 0.4790 0.4568 0.033 Uiso 1 1 calc R
C12 C 0.8720(7) 0.4054(3) 0.4572(8) 0.024(2) Uani 1 1 d U
C13 C 0.8521(7) 0.3583(3) 0.5042(8) 0.028(2) Uani 1 1 d U
H13 H 0.8936 0.3302 0.4901 0.033 Uiso 1 1 calc R
C14 C 0.7790(7) 0.3488(3) 0.5683(8) 0.023(2) Uani 1 1 d U
C15 C 0.3613(7) 0.3949(3) 0.7708(8) 0.025(2) Uani 1 1 d U
C16 C 0.3390(7) 0.4422(3) 0.8218(8) 0.022(2) Uani 1 1 d U
C17 C 0.2516(7) 0.4452(3) 0.8771(8) 0.027(2) Uani 1 1 d U
H17 H 0.2378 0.4767 0.9119 0.032 Uiso 1 1 calc R
C18 C 0.1879(7) 0.4045(3) 0.8814(8) 0.026(2) Uani 1 1 d U
C19 C 0.2089(7) 0.3588(3) 0.8250(8) 0.025(2) Uani 1 1 d U
H19 H 0.1628 0.3304 0.8241 0.030 Uiso 1 1 calc R
C20 C 0.2920(7) 0.3531(3) 0.7715(8) 0.0211(19) Uani 1 1 d U
C21 C 0.9605(7) 0.4100(3) 0.3899(9) 0.030(2) Uani 1 1 d U
C22 C 0.9573(8) 0.4612(3) 0.3259(9) 0.037(2) Uani 1 1 d U
H22A H 1.0139 0.4624 0.2828 0.055 Uiso 1 1 calc R
H22B H 0.9713 0.4881 0.3912 0.055 Uiso 1 1 calc R
H22C H 0.8848 0.4664 0.2622 0.055 Uiso 1 1 calc R
C23 C 1.0752(8) 0.4022(4) 0.4910(10) 0.039(3) Uani 1 1 d U
H23A H 1.1315 0.4017 0.4474 0.058 Uiso 1 1 calc R
H23B H 1.0763 0.3698 0.5358 0.058 Uiso 1 1 calc R
H23C H 1.0903 0.4301 0.5535 0.058 Uiso 1 1 calc R
C24 C 0.9407(9) 0.3690(4) 0.2859(9) 0.042(3) Uani 1 1 d U
H24A H 0.8675 0.3736 0.2230 0.063 Uiso 1 1 calc R
H24B H 0.9453 0.3354 0.3258 0.063 Uiso 1 1 calc R
H24C H 0.9966 0.3718 0.2421 0.063 Uiso 1 1 calc R
C25 C 0.7618(7) 0.2952(3) 0.6165(9) 0.029(2) Uani 1 1 d U
C26 C 0.8472(7) 0.2582(3) 0.5970(9) 0.034(2) Uani 1 1 d U
H26A H 0.8330 0.2240 0.6240 0.051 Uiso 1 1 calc R
H26B H 0.9209 0.2692 0.6488 0.051 Uiso 1 1 calc R
H26C H 0.8425 0.2576 0.5058 0.051 Uiso 1 1 calc R
C27 C 0.6481(7) 0.2753(3) 0.5398(9) 0.034(2) Uani 1 1 d U
H27A H 0.5916 0.2972 0.5553 0.052 Uiso 1 1 calc R
H27B H 0.6393 0.2406 0.5673 0.052 Uiso 1 1 calc R
H27C H 0.6405 0.2755 0.4477 0.052 Uiso 1 1 calc R
C29 C 0.3138(7) 0.3009(3) 0.7179(9) 0.028(2) Uani 1 1 d U
C30 C 0.2267(7) 0.2623(3) 0.7202(8) 0.028(2) Uani 1 1 d U
H30A H 0.2418 0.2301 0.6837 0.043 Uiso 1 1 calc R
H30B H 0.1542 0.2749 0.6690 0.043 Uiso 1 1 calc R
H30C H 0.2278 0.2568 0.8093 0.043 Uiso 1 1 calc R
C32 C 0.4260(7) 0.2812(3) 0.8027(9) 0.031(2) Uani 1 1 d U
H32A H 0.4263 0.2789 0.8923 0.047 Uiso 1 1 calc R
H32B H 0.4839 0.3046 0.7972 0.047 Uiso 1 1 calc R
H32C H 0.4394 0.2475 0.7726 0.047 Uiso 1 1 calc R
C28 C 0.7744(9) 0.2953(4) 0.7604(9) 0.038(3) Uani 1 1 d U
H28A H 0.7191 0.3179 0.7762 0.058 Uiso 1 1 calc R
H28B H 0.8481 0.3074 0.8092 0.058 Uiso 1 1 calc R
H28C H 0.7641 0.2608 0.7880 0.058 Uiso 1 1 calc R
C31 C 0.3150(8) 0.3052(3) 0.5788(9) 0.031(2) Uani 1 1 d U
H31A H 0.3713 0.3298 0.5744 0.046 Uiso 1 1 calc R
H31B H 0.2428 0.3167 0.5235 0.046 Uiso 1 1 calc R
H31C H 0.3317 0.2719 0.5492 0.046 Uiso 1 1 calc R
C33 C 0.0921(7) 0.4075(4) 0.9372(9) 0.029(2) Uani 1 1 d U
C35 C -0.0162(7) 0.4122(4) 0.8262(10) 0.042(3) Uani 1 1 d U
H35A H -0.0782 0.4104 0.8605 0.062 Uiso 1 1 calc R
H35B H -0.0216 0.3844 0.7647 0.062 Uiso 1 1 calc R
H35C H -0.0180 0.4449 0.7823 0.062 Uiso 1 1 calc R
C34 C 0.1045(8) 0.4521(4) 1.0268(10) 0.039(3) Uani 1 1 d U
H34A H 0.1017 0.4837 0.9786 0.059 Uiso 1 1 calc R
H34B H 0.1752 0.4498 1.0954 0.059 Uiso 1 1 calc R
H34C H 0.0446 0.4518 1.0649 0.059 Uiso 1 1 calc R
C36 C 0.0889(9) 0.3594(4) 1.0153(10) 0.042(3) Uani 1 1 d U
H36A H 0.1592 0.3555 1.0840 0.062 Uiso 1 1 calc R
H36B H 0.0762 0.3297 0.9584 0.062 Uiso 1 1 calc R
H36C H 0.0294 0.3622 1.0535 0.062 Uiso 1 1 calc R
N1 N 0.4887(6) 0.4929(3) 0.7911(7) 0.0283(18) Uani 1 1 d U
N2 N 0.6283(6) 0.4923(3) 0.6515(7) 0.0251(17) Uani 1 1 d U
O1 O 0.4414(5) 0.3897(2) 0.7207(6) 0.0309(15) Uani 1 1 d U
O2 O 0.6363(5) 0.3824(2) 0.6410(6) 0.0294(15) Uani 1 1 d U
Cl1 Cl 0.71311(19) 0.41907(9) 0.9702(2) 0.0360(6) Uani 1 1 d U
In1 In 0.58604(5) 0.42935(2) 0.76081(6) 0.0248(2) Uani 1 1 d U

loop_
_atom_site_aniso_label
_atom_site_aniso_U_11
_atom_site_aniso_U_22
_atom_site_aniso_U_33
_atom_site_aniso_U_23
_atom_site_aniso_U_13
_atom_site_aniso_U_12
C1 0.045(6) 0.025(5) 0.028(5) -0.004(4) 0.019(5) 0.001(4)
C2 0.037(5) 0.023(5) 0.012(4) -0.004(4) 0.006(4) -0.001(4)
C3 0.040(5) 0.025(5) 0.013(4) 0.002(4) 0.009(4) 0.000(4)
C4 0.046(6) 0.017(5) 0.030(5) -0.004(4) 0.011(5) -0.004(4)
C5 0.036(5) 0.024(5) 0.015(5) -0.005(4) 0.006(4) -0.001(4)
C6 0.047(6) 0.020(5) 0.036(6) -0.004(4) 0.007(5) 0.002(5)
C7 0.057(6) 0.026(5) 0.033(5) -0.002(4) 0.024(5) 0.006(5)
C8 0.034(5) 0.022(5) 0.022(5) -0.015(4) 0.014(4) -0.017(4)
C9 0.028(5) 0.031(5) 0.017(5) -0.008(4) 0.005(4) -0.010(4)
C10 0.031(5) 0.022(5) 0.018(5) 0.001(4) 0.012(4) 0.005(4)
C11 0.032(5) 0.024(5) 0.023(5) 0.008(4) 0.002(4) -0.004(4)
C12 0.035(5) 0.026(5) 0.012(4) 0.001(4) 0.007(4) 0.001(4)
C13 0.036(5) 0.031(5) 0.016(5) -0.004(4) 0.008(4) 0.006(4)
C14 0.032(5) 0.020(5) 0.016(4) -0.002(4) 0.004(4) 0.005(4)
C15 0.026(5) 0.026(5) 0.021(5) -0.009(4) 0.005(4) -0.003(4)
C16 0.022(4) 0.025(5) 0.015(5) 0.000(4) 0.000(4) 0.000(4)
C17 0.033(5) 0.029(5) 0.019(5) -0.002(4) 0.010(4) 0.005(4)
C18 0.034(5) 0.028(5) 0.013(4) 0.002(4) 0.004(4) -0.003(4)
C19 0.040(5) 0.025(5) 0.015(5) 0.002(4) 0.013(4) 0.000(4)
C20 0.034(5) 0.015(4) 0.014(4) 0.000(4) 0.006(4) 0.001(4)
C21 0.037(5) 0.033(5) 0.023(5) 0.001(4) 0.016(4) -0.001(4)
C22 0.051(6) 0.034(6) 0.034(6) 0.002(5) 0.026(5) 0.005(5)
C23 0.050(6) 0.033(6) 0.046(6) 0.006(5) 0.031(5) 0.015(5)
C24 0.066(7) 0.041(6) 0.024(5) -0.009(5) 0.022(5) -0.004(5)
C25 0.036(5) 0.027(5) 0.025(5) 0.000(4) 0.012(4) -0.007(4)
C26 0.052(6) 0.019(5) 0.035(6) 0.002(4) 0.019(5) 0.008(5)
C27 0.049(6) 0.031(5) 0.026(5) 0.004(5) 0.016(5) 0.005(5)
C29 0.034(5) 0.028(5) 0.028(5) -0.001(4) 0.016(4) -0.005(4)
C30 0.035(5) 0.028(5) 0.023(5) -0.001(4) 0.011(4) -0.007(4)
C32 0.040(6) 0.026(5) 0.032(5) -0.004(4) 0.018(5) 0.002(5)
C28 0.063(7) 0.027(5) 0.033(6) 0.005(5) 0.026(5) -0.006(5)
C31 0.034(5) 0.026(5) 0.030(5) -0.010(4) 0.008(4) -0.001(4)
C33 0.036(5) 0.028(5) 0.031(5) 0.002(4) 0.020(5) 0.000(4)
C35 0.017(5) 0.075(8) 0.034(6) -0.003(6) 0.009(4) 0.003(5)
C34 0.033(6) 0.054(6) 0.034(6) -0.006(5) 0.016(5) 0.005(5)
C36 0.057(7) 0.043(6) 0.037(6) 0.005(5) 0.033(5) 0.008(5)
N1 0.040(5) 0.018(4) 0.029(4) -0.003(3) 0.014(4) -0.004(3)
N2 0.030(4) 0.023(4) 0.022(4) 0.001(3) 0.009(4) 0.002(3)
O1 0.038(4) 0.021(3) 0.043(4) -0.009(3) 0.027(3) -0.006(3)
O2 0.044(4) 0.021(3) 0.029(3) -0.006(3) 0.019(3) -0.009(3)
Cl1 0.0458(14) 0.0351(13) 0.0278(13) -0.0001(11) 0.0125(11) 0.0078(11)
In1 0.0317(4) 0.0198(3) 0.0266(4) -0.0005(3) 0.0143(3) -0.0001(3)

loop_
_atom_type_symbol
_atom_type_description
_atom_type_scat_dispersion_real
_atom_type_scat_dispersion_imag
_atom_type_scat_source
C C 0.0033 0.0016 'International Tables Vol C Tables 4.2.6.8 and 6.1.1.4'
H H 0.0000 0.0000 'International Tables Vol C Tables 4.2.6.8 and 6.1.1.4'
N N 0.0061 0.0033 'International Tables Vol C Tables 4.2.6.8 and 6.1.1.4'
O O 0.0106 0.0060 'International Tables Vol C Tables 4.2.6.8 and 6.1.1.4'
Cl Cl 0.1484 0.1585 'International Tables Vol C Tables 4.2.6.8 and 6.1.1.4'
In In -0.7276 1.3100 'International Tables Vol C Tables 4.2.6.8 and 6.1.1.4'

loop_
_geom_angle_atom_site_label_1
_geom_angle_atom_site_label_2
_geom_angle_atom_site_label_3
_geom_angle
N1 C1 C16 126.5(8)
N1 C1 H1 116.8
C16 C1 H1 116.8
N2 C2 C10 127.1(8)
N2 C2 H2 116.4
C10 C2 H2 116.4
N1 C3 C8 116.9(7)
N1 C3 C4 107.2(7)
C8 C3 C4 111.4(7)
N1 C3 H3 107.0
C8 C3 H3 107.0
C4 C3 H3 107.0
N2 C4 C5 116.2(7)
N2 C4 C3 109.2(7)
C5 C4 C3 112.7(7)
N2 C4 H4 106.0
C5 C4 H4 106.0
C3 C4 H4 106.0
C4 C5 C6 112.2(7)
C4 C5 H5A 109.2
C6 C5 H5A 109.2
C4 C5 H5B 109.2
C6 C5 H5B 109.2
H5A C5 H5B 107.9
C7 C6 C5 111.6(8)
C7 C6 H6A 109.3
C5 C6 H6A 109.3
C7 C6 H6B 109.3
C5 C6 H6B 109.3
H6A C6 H6B 108.0
C8 C7 C6 112.9(8)
C8 C7 H7A 109.0
C6 C7 H7A 109.0
C8 C7 H7B 109.0
C6 C7 H7B 109.0
H7A C7 H7B 107.8
C7 C8 C3 110.5(7)
C7 C8 H8A 109.5
C3 C8 H8A 109.5
C7 C8 H8B 109.5
C3 C8 H8B 109.5
H8A C8 H8B 108.1
O2 C9 C10 121.8(8)
O2 C9 C14 118.8(8)
C10 C9 C14 119.4(8)
C9 C10 C2 126.2(8)
C9 C10 C11 118.6(7)
C2 C10 C11 115.2(8)
C12 C11 C10 121.8(8)
C12 C11 H11 119.1
C10 C11 H11 119.1
C11 C12 C13 116.8(8)
C11 C12 C21 123.5(8)
C13 C12 C21 119.5(8)
C14 C13 C12 126.0(8)
C14 C13 H13 117.0
C12 C13 H13 117.0
C13 C14 C9 117.3(8)
C13 C14 C25 122.5(8)
C9 C14 C25 120.2(7)
O1 C15 C20 119.6(8)
O1 C15 C16 122.2(8)
C20 C15 C16 118.1(7)
C1 C16 C15 124.3(8)
C1 C16 C17 116.1(8)
C15 C16 C17 119.5(8)
C18 C17 C16 122.0(8)
C18 C17 H17 119.0
C16 C17 H17 119.0
C17 C18 C19 117.3(8)
C17 C18 C33 122.6(8)
C19 C18 C33 120.1(8)
C20 C19 C18 123.8(8)
C20 C19 H19 118.1
C18 C19 H19 118.1
C19 C20 C15 119.2(8)
C19 C20 C29 120.8(7)
C15 C20 C29 119.9(7)
C22 C21 C24 108.1(8)
C22 C21 C12 112.0(7)
C24 C21 C12 108.9(8)
C22 C21 C23 109.2(8)
C24 C21 C23 109.6(8)
C12 C21 C23 109.0(8)
C21 C22 H22A 109.5
C21 C22 H22B 109.5
H22A C22 H22B 109.5
C21 C22 H22C 109.5
H22A C22 H22C 109.5
H22B C22 H22C 109.5
C21 C23 H23A 109.5
C21 C23 H23B 109.5
H23A C23 H23B 109.5
C21 C23 H23C 109.5
H23A C23 H23C 109.5
H23B C23 H23C 109.5
C21 C24 H24A 109.5
C21 C24 H24B 109.5
H24A C24 H24B 109.5
C21 C24 H24C 109.5
H24A C24 H24C 109.5
H24B C24 H24C 109.5
C27 C25 C28 109.9(8)
C27 C25 C26 107.8(7)
C28 C25 C26 107.1(8)
C27 C25 C14 109.8(7)
C28 C25 C14 111.6(7)
C26 C25 C14 110.5(7)
C25 C26 H26A 109.5
C25 C26 H26B 109.5
H26A C26 H26B 109.5
C25 C26 H26C 109.5
H26A C26 H26C 109.5
H26B C26 H26C 109.5
C25 C27 H27A 109.5
C25 C27 H27B 109.5
H27A C27 H27B 109.5
C25 C27 H27C 109.5
H27A C27 H27C 109.5
H27B C27 H27C 109.5
C30 C29 C31 107.6(7)
C30 C29 C32 108.5(7)
C31 C29 C32 109.0(7)
C30 C29 C20 111.5(7)
C31 C29 C20 111.7(7)
C32 C29 C20 108.5(7)
C29 C30 H30A 109.5
C29 C30 H30B 109.5
H30A C30 H30B 109.5
C29 C30 H30C 109.5
H30A C30 H30C 109.5
H30B C30 H30C 109.5
C29 C32 H32A 109.5
C29 C32 H32B 109.5
H32A C32 H32B 109.5
C29 C32 H32C 109.5
H32A C32 H32C 109.5
H32B C32 H32C 109.5
C25 C28 H28A 109.5
C25 C28 H28B 109.5
H28A C28 H28B 109.5
C25 C28 H28C 109.5
H28A C28 H28C 109.5
H28B C28 H28C 109.5
C29 C31 H31A 109.5
C29 C31 H31B 109.5
H31A C31 H31B 109.5
C29 C31 H31C 109.5
H31A C31 H31C 109.5
H31B C31 H31C 109.5
C34 C33 C18 111.4(8)
C34 C33 C36 107.3(8)
C18 C33 C36 110.0(7)
C34 C33 C35 109.7(8)
C18 C33 C35 109.1(7)
C36 C33 C35 109.3(8)
C33 C35 H35A 109.5
C33 C35 H35B 109.5
H35A C35 H35B 109.5
C33 C35 H35C 109.5
H35A C35 H35C 109.5
H35B C35 H35C 109.5
C33 C34 H34A 109.5
C33 C34 H34B 109.5
H34A C34 H34B 109.5
C33 C34 H34C 109.5
H34A C34 H34C 109.5
H34B C34 H34C 109.5
C33 C36 H36A 109.5
C33 C36 H36B 109.5
H36A C36 H36B 109.5
C33 C36 H36C 109.5
H36A C36 H36C 109.5
H36B C36 H36C 109.5
C1 N1 C3 124.8(7)
C1 N1 In1 124.3(6)
C3 N1 In1 110.6(5)
C2 N2 C4 122.8(7)
C2 N2 In1 122.9(6)
C4 N2 In1 114.3(5)
C15 O1 In1 129.0(5)
C9 O2 In1 127.2(5)
O2 In1 O1 90.0(2)
O2 In1 N1 150.9(3)
O1 In1 N1 84.3(3)
O2 In1 N2 85.8(2)
O1 In1 N2 128.6(3)
N1 In1 N2 75.8(3)
O2 In1 Cl1 106.86(19)
O1 In1 Cl1 116.72(19)
N1 In1 Cl1 101.2(2)
N2 In1 Cl1 113.40(19)

loop_
_geom_bond_atom_site_label_1
_geom_bond_atom_site_label_2
_geom_bond_distance
C1 N1 1.308(11)
C1 C16 1.428(12)
C1 H1 0.9500
C2 N2 1.308(11)
C2 C10 1.416(11)
C2 H2 0.9500
C3 N1 1.466(11)
C3 C8 1.518(12)
C3 C4 1.525(12)
C3 H3 1.0000
C4 N2 1.480(11)
C4 C5 1.501(12)
C4 H4 1.0000
C5 C6 1.516(12)
C5 H5A 0.9900
C5 H5B 0.9900
C6 C7 1.509(13)
C6 H6A 0.9900
C6 H6B 0.9900
C7 C8 1.489(12)
C7 H7A 0.9900
C7 H7B 0.9900
C8 H8A 0.9900
C8 H8B 0.9900
C9 O2 1.326(10)
C9 C10 1.416(12)
C9 C14 1.436(12)
C10 C11 1.438(12)
C11 C12 1.366(12)
C11 H11 0.9500
C12 C13 1.395(12)
C12 C21 1.537(12)
C13 C14 1.356(12)
C13 H13 0.9500
C14 C25 1.546(12)
C15 O1 1.312(10)
C15 C20 1.416(12)
C15 C16 1.428(12)
C16 C17 1.429(12)
C17 C18 1.356(12)
C17 H17 0.9500
C18 C19 1.415(12)
C18 C33 1.533(12)
C19 C20 1.373(12)
C19 H19 0.9500
C20 C29 1.551(12)
C21 C22 1.514(12)
C21 C24 1.529(13)
C21 C23 1.550(13)
C22 H22A 0.9800
C22 H22B 0.9800
C22 H22C 0.9800
C23 H23A 0.9800
C23 H23B 0.9800
C23 H23C 0.9800
C24 H24A 0.9800
C24 H24B 0.9800
C24 H24C 0.9800
C25 C27 1.527(12)
C25 C28 1.528(12)
C25 C26 1.529(12)
C26 H26A 0.9800
C26 H26B 0.9800
C26 H26C 0.9800
C27 H27A 0.9800
C27 H27B 0.9800
C27 H27C 0.9800
C29 C30 1.515(11)
C29 C31 1.529(12)
C29 C32 1.536(12)
C30 H30A 0.9800
C30 H30B 0.9800
C30 H30C 0.9800
C32 H32A 0.9800
C32 H32B 0.9800
C32 H32C 0.9800
C28 H28A 0.9800
C28 H28B 0.9800
C28 H28C 0.9800
C31 H31A 0.9800
C31 H31B 0.9800
C31 H31C 0.9800
C33 C34 1.503(13)
C33 C36 1.535(13)
C33 C35 1.535(13)
C35 H35A 0.9800
C35 H35B 0.9800
C35 H35C 0.9800
C34 H34A 0.9800
C34 H34B 0.9800
C34 H34C 0.9800
C36 H36A 0.9800
C36 H36B 0.9800
C36 H36C 0.9800
N1 In1 2.171(7)
N2 In1 2.207(7)
O1 In1 2.050(6)
O2 In1 2.044(6)
Cl1 In1 2.371(2)

loop_
_geom_torsion_atom_site_label_1
_geom_torsion_atom_site_label_2
_geom_torsion_atom_site_label_3
_geom_torsion_atom_site_label_4
_geom_torsion
N1 C3 C4 N2 -47.2(10)
C8 C3 C4 N2 -176.2(7)
N1 C3 C4 C5 -177.8(7)
C8 C3 C4 C5 53.1(10)
N2 C4 C5 C6 -178.2(8)
C3 C4 C5 C6 -51.1(10)
C4 C5 C6 C7 51.1(11)
C5 C6 C7 C8 -54.5(11)
C6 C7 C8 C3 56.3(11)
N1 C3 C8 C7 -178.7(8)
C4 C3 C8 C7 -54.9(10)
O2 C9 C10 C2 9.2(14)
C14 C9 C10 C2 -172.8(8)
O2 C9 C10 C11 -173.3(8)
C14 C9 C10 C11 4.7(12)
N2 C2 C10 C9 6.8(15)
N2 C2 C10 C11 -170.7(8)
C9 C10 C11 C12 -1.0(13)
C2 C10 C11 C12 176.7(8)
C10 C11 C12 C13 -2.9(13)
C10 C11 C12 C21 -177.5(8)
C11 C12 C13 C14 3.4(14)
C21 C12 C13 C14 178.2(8)
C12 C13 C14 C9 0.2(13)
C12 C13 C14 C25 179.7(8)
O2 C9 C14 C13 173.8(8)
C10 C9 C14 C13 -4.3(12)
O2 C9 C14 C25 -5.7(12)
C10 C9 C14 C25 176.2(8)
N1 C1 C16 C15 -10.0(15)
N1 C1 C16 C17 170.6(9)
O1 C15 C16 C1 1.6(14)
C20 C15 C16 C1 -176.4(8)
O1 C15 C16 C17 -179.0(8)
C20 C15 C16 C17 3.0(12)
C1 C16 C17 C18 178.7(8)
C15 C16 C17 C18 -0.8(13)
C16 C17 C18 C19 -2.0(13)
C16 C17 C18 C33 -178.4(8)
C17 C18 C19 C20 2.6(13)
C33 C18 C19 C20 179.2(8)
C18 C19 C20 C15 -0.4(13)
C18 C19 C20 C29 176.7(8)
O1 C15 C20 C19 179.5(8)
C16 C15 C20 C19 -2.4(12)
O1 C15 C20 C29 2.4(12)
C16 C15 C20 C29 -179.5(8)
C11 C12 C21 C22 -15.2(13)
C13 C12 C21 C22 170.4(8)
C11 C12 C21 C24 -134.8(9)
C13 C12 C21 C24 50.8(11)
C11 C12 C21 C23 105.7(10)
C13 C12 C21 C23 -68.7(10)
C13 C14 C25 C27 -111.6(9)
C9 C14 C25 C27 67.9(10)
C13 C14 C25 C28 126.3(9)
C9 C14 C25 C28 -54.2(11)
C13 C14 C25 C26 7.2(12)
C9 C14 C25 C26 -173.3(8)
C19 C20 C29 C30 6.2(11)
C15 C20 C29 C30 -176.6(7)
C19 C20 C29 C31 126.6(9)
C15 C20 C29 C31 -56.2(11)
C19 C20 C29 C32 -113.2(9)
C15 C20 C29 C32 63.9(10)
C17 C18 C33 C34 -21.3(12)
C19 C18 C33 C34 162.4(8)
C17 C18 C33 C36 -140.1(9)
C19 C18 C33 C36 43.5(11)
C17 C18 C33 C35 99.9(10)
C19 C18 C33 C35 -76.4(11)
C16 C1 N1 C3 178.2(8)
C16 C1 N1 In1 -9.2(13)
C8 C3 N1 C1 -9.3(13)
C4 C3 N1 C1 -135.1(9)
C8 C3 N1 In1 177.3(6)
C4 C3 N1 In1 51.5(8)
C10 C2 N2 C4 -175.0(9)
C10 C2 N2 In1 2.7(12)
C5 C4 N2 C2 -31.3(12)
C3 C4 N2 C2 -160.0(8)
C5 C4 N2 In1 150.8(6)
C3 C4 N2 In1 22.1(9)
C20 C15 O1 In1 -154.5(6)
C16 C15 O1 In1 27.5(12)
C10 C9 O2 In1 -34.8(11)
C14 C9 O2 In1 147.1(6)
C9 O2 In1 O1 162.0(7)
C9 O2 In1 N1 83.7(9)
C9 O2 In1 N2 33.2(7)
C9 O2 In1 Cl1 -80.0(7)
C15 O1 In1 O2 174.8(7)
C15 O1 In1 N1 -33.8(7)
C15 O1 In1 N2 -100.5(8)
C15 O1 In1 Cl1 65.9(7)
C1 N1 In1 O2 103.5(8)
C3 N1 In1 O2 -83.0(7)
C1 N1 In1 O1 23.8(7)
C3 N1 In1 O1 -162.7(6)
C1 N1 In1 N2 156.1(8)
C3 N1 In1 N2 -30.4(5)
C1 N1 In1 Cl1 -92.4(7)
C3 N1 In1 Cl1 81.1(6)
C2 N2 In1 O2 -16.9(6)
C4 N2 In1 O2 161.0(6)
C2 N2 In1 O1 -103.6(7)
C4 N2 In1 O1 74.3(6)
C2 N2 In1 N1 -174.1(7)
C4 N2 In1 N1 3.8(6)
C2 N2 In1 Cl1 89.7(6)
C4 N2 In1 Cl1 -92.4(6)
